data_7001301
loop_
_publ_author_name
'Schwalbe, Matthias'
'Karnahl, Michael'
'G\"orls, Helmar'
'Chartrand, Daniel'
'Laverdiere, Francois'
'Hanan, Garry S.'
'Tschierlei, Stefanie'
'Dietzek, Benjamin'
'Schmitt, Michael'
'Popp, J\"urgen'
'Vos, Johannes G.'
'Rau, Sven'

_publ_section_title
;
 Ruthenium polypyridine complexes of
 tris-(2-pyridyl)-1,3,5-triazine---unusual building blocks for the
 synthesis of photochemical molecular devices
;
_journal_issue 20
_journal_name_full 'Dalton Transactions'
_journal_page_first 4012
_journal_page_last 4022
_journal_paper_doi 10.1039/b822550h
_journal_year 2009
_chemical_formula_moiety '2(C54 H61 Cl N10 O Pd Ru), C3 H6 O, 4(F6 P)'
_chemical_formula_sum 'C55.5 H64 Cl F12 N10 O1.5 P2 Pd Ru'
_chemical_formula_weight 1428.03
_chemical_name_systematic
;
?
;
_space_group_IT_number 2
_symmetry_cell_setting triclinic
_symmetry_space_group_name_Hall '-P 1'
_symmetry_space_group_name_H-M 'P -1'
_atom_sites_solution_hydrogens geom
_atom_sites_solution_primary direct
_atom_sites_solution_secondary difmap
_audit_creation_method SHELXL-97
_cell_angle_alpha 75.111(10)
_cell_angle_beta 82.694(10)
_cell_angle_gamma 72.580(10)
_cell_formula_units_Z 2
_cell_length_a 11.2435(18)
_cell_length_b 16.388(2)
_cell_length_c 19.131(3)
_cell_measurement_reflns_used 19728
_cell_measurement_temperature 183(2)
_cell_measurement_theta_max 27.48
_cell_measurement_theta_min 1.90
_cell_volume 3245.6(9)
_computing_cell_refinement DENZO
_computing_data_collection COLLECT
_computing_data_reduction DENZO
_computing_molecular_graphics SHELXTL/PC
_computing_publication_material SHELXL-97
_computing_structure_refinement 'SHELXL-97 (Sheldrick, 1997)'
_computing_structure_solution 'SHELXS-97 (Sheldrick, 1990)'
_diffrn_ambient_temperature 183(2)
_diffrn_measured_fraction_theta_full 0.911
_diffrn_measured_fraction_theta_max 0.911
_diffrn_measurement_device_type KappaCCD
_diffrn_measurement_method 'phi- + omega-scan'
_diffrn_radiation_monochromator graphite
_diffrn_radiation_source 'fine-focus sealed tube'
_diffrn_radiation_type MoK\a
_diffrn_radiation_wavelength 0.71073
_diffrn_reflns_av_R_equivalents 0.0800
_diffrn_reflns_av_sigmaI/netI 0.1661
_diffrn_reflns_limit_h_max 14
_diffrn_reflns_limit_h_min -13
_diffrn_reflns_limit_k_max 21
_diffrn_reflns_limit_k_min -20
_diffrn_reflns_limit_l_max 24
_diffrn_reflns_limit_l_min -24
_diffrn_reflns_number 19728
_diffrn_reflns_theta_full 27.48
_diffrn_reflns_theta_max 27.48
_diffrn_reflns_theta_min 1.90
_exptl_absorpt_coefficient_mu 0.680
_exptl_absorpt_correction_type none
_exptl_crystal_colour red-brown
_exptl_crystal_density_diffrn 1.461
_exptl_crystal_density_method 'not measured'
_exptl_crystal_description prism
_exptl_crystal_F_000 1448
_exptl_crystal_size_max 0.05
_exptl_crystal_size_mid 0.05
_exptl_crystal_size_min 0.03
_refine_diff_density_max 0.731
_refine_diff_density_min -0.577
_refine_diff_density_rms 0.112
_refine_ls_extinction_method none
_refine_ls_goodness_of_fit_ref 1.035
_refine_ls_hydrogen_treatment constr
_refine_ls_matrix_type full
_refine_ls_number_parameters 768
_refine_ls_number_reflns 13569
_refine_ls_number_restraints 0
_refine_ls_restrained_S_all 1.035
_refine_ls_R_factor_all 0.2441
_refine_ls_R_factor_gt 0.1055
_refine_ls_shift/su_max 0.007
_refine_ls_shift/su_mean 0.005
_refine_ls_structure_factor_coef Fsqd
_refine_ls_weighting_details 'calc w=1/[\s^2^(Fo^2^)+(0.1200P)^2^+10.8557P] where P=(Fo^2^+2Fc^2^)/3'
_refine_ls_weighting_scheme calc
_refine_ls_wR_factor_gt 0.2351
_refine_ls_wR_factor_ref 0.3142
_reflns_number_gt 5543
_reflns_number_total 13569
_reflns_threshold_expression >2sigma(I)
_cod_data_source_file b822550h.txt
_cod_data_source_block FO3502
_cod_depositor_comments
;
The following automatic conversions were performed:
'_exptl_absorpt_correction_type' value 'NONE' changed to 'none' according
to '/home/saulius/struct/CIF-dictionaries/cif_core.dic' dictionary named
'cif_core.dic' version 2.4.1 from 2010-06-29.

Automatic conversion script
Id: cif_fix_enum 1527 2010-12-29 10:47:43Z saulius 
;
_cod_original_cell_volume 3245.5(8)
_cod_original_sg_symbol_Hall -P1
_cod_original_sg_symbol_H-M P-1
_cod_original_formula_sum 'C55.50 H64 Cl F12 N10 O1.50 P2 Pd Ru'
_cod_database_code 7001301

loop_
_symmetry_equiv_pos_as_xyz
'x, y, z'
'-x, -y, -z'

loop_
_atom_site_label
_atom_site_type_symbol
_atom_site_fract_x
_atom_site_fract_y
_atom_site_fract_z
_atom_site_U_iso_or_equiv
_atom_site_adp_type
_atom_site_occupancy
_atom_site_symmetry_multiplicity
_atom_site_calc_flag
_atom_site_refinement_flags
_atom_site_disorder_assembly
_atom_site_disorder_group
Pd1 Pd 0.09723(9) 0.42891(7) -0.05225(5) 0.0803(4) Uani 1 1 d . . .
Ru1 Ru 0.35359(8) 0.34919(6) 0.29128(5) 0.0577(3) Uani 1 1 d . . .
Cl1 Cl -0.0322(3) 0.4821(3) -0.14777(19) 0.1032(13) Uani 1 1 d . . .
O1 O 0.3746(8) 0.4074(6) 0.0701(4) 0.087(3) Uani 1 1 d . . .
N1 N 0.4902(8) 0.2613(6) 0.2424(5) 0.065(2) Uani 1 1 d . . .
N2 N 0.2589(8) 0.3365(6) 0.2134(5) 0.068(3) Uani 1 1 d . . .
N3 N 0.2664(11) 0.2529(7) 0.1266(6) 0.091(3) Uani 1 1 d . . .
N4 N 0.0715(11) 0.3088(8) -0.0231(6) 0.094(3) Uani 1 1 d . . .
N5 N 0.2069(9) 0.3805(8) 0.0303(5) 0.072(3) Uani 1 1 d . . .
N6 N 0.1579(9) 0.5343(8) -0.0632(5) 0.083(3) Uani 1 1 d . . .
N7 N 0.3835(8) 0.4645(6) 0.2288(5) 0.062(2) Uani 1 1 d . . .
N8 N 0.2015(8) 0.4426(7) 0.3246(5) 0.063(2) Uani 1 1 d . . .
N9 N 0.4540(8) 0.3474(7) 0.3750(5) 0.066(3) Uani 1 1 d . . .
N10 N 0.3227(8) 0.2421(6) 0.3678(5) 0.063(2) Uani 1 1 d . . .
C1 C 0.6078(10) 0.2230(8) 0.2600(6) 0.067(3) Uani 1 1 d . . .
H1A H 0.6373 0.2397 0.2971 0.081 Uiso 1 1 calc R . .
C2 C 0.6905(13) 0.1597(8) 0.2270(7) 0.084(4) Uani 1 1 d . . .
H2A H 0.7740 0.1346 0.2414 0.101 Uiso 1 1 calc R . .
C3 C 0.6502(15) 0.1348(9) 0.1747(8) 0.102(5) Uani 1 1 d . . .
H3A H 0.7049 0.0914 0.1519 0.122 Uiso 1 1 calc R . .
C4 C 0.5283(14) 0.1729(8) 0.1542(7) 0.086(4) Uani 1 1 d . . .
H4A H 0.4991 0.1567 0.1167 0.103 Uiso 1 1 calc R . .
C5 C 0.4478(12) 0.2364(8) 0.1898(6) 0.069(3) Uani 1 1 d . . .
C6 C 0.3179(12) 0.2812(8) 0.1740(6) 0.072(3) Uani 1 1 d . . .
C7 C 0.2118(13) 0.2977(10) 0.0694(8) 0.085(4) Uani 1 1 d . . .
C8 C 0.1375(15) 0.2586(11) 0.0346(9) 0.099(5) Uani 1 1 d . . .
C9 C 0.131(2) 0.1735(15) 0.0640(12) 0.170(10) Uani 1 1 d . . .
H9A H 0.2176 0.1350 0.0631 0.205 Uiso 1 1 calc R . .
H9B H 0.1035 0.1702 0.1157 0.205 Uiso 1 1 calc R . .
C10 C 0.058(2) 0.1343(15) 0.0369(12) 0.149(7) Uiso 1 1 d . . .
H10A H 0.0496 0.0772 0.0588 0.179 Uiso 1 1 calc R . .
C11 C -0.0025(19) 0.1885(15) -0.0270(12) 0.142(7) Uiso 1 1 d . . .
H11A H -0.0512 0.1661 -0.0505 0.170 Uiso 1 1 calc R . .
C12 C 0.0083(17) 0.2746(12) -0.0563(10) 0.124(6) Uani 1 1 d . . .
H12A H -0.0300 0.3083 -0.1000 0.148 Uiso 1 1 calc R . .
C13 C 0.2830(12) 0.4319(10) 0.0326(6) 0.076(4) Uani 1 1 d . . .
C14 C 0.2486(12) 0.5192(11) -0.0153(7) 0.078(4) Uani 1 1 d . . .
C15 C 0.3054(16) 0.5816(13) -0.0163(8) 0.109(5) Uani 1 1 d . . .
H15A H 0.3686 0.5704 0.0162 0.130 Uiso 1 1 calc R . .
C16 C 0.2702(17) 0.6621(13) -0.0655(9) 0.115(5) Uani 1 1 d . . .
H16A H 0.3074 0.7073 -0.0662 0.137 Uiso 1 1 calc R . .
C17 C 0.1811(18) 0.6754(14) -0.1130(9) 0.125(6) Uani 1 1 d . . .
H17A H 0.1577 0.7297 -0.1477 0.149 Uiso 1 1 calc R . .
C18 C 0.1254(15) 0.6111(12) -0.1111(8) 0.101(5) Uani 1 1 d . . .
H18A H 0.0632 0.6213 -0.1440 0.122 Uiso 1 1 calc R . .
C19 C 0.4820(12) 0.4719(9) 0.1848(7) 0.076(3) Uani 1 1 d . . .
H19A H 0.5402 0.4198 0.1756 0.092 Uiso 1 1 calc R . .
C20 C 0.5047(12) 0.5509(10) 0.1519(7) 0.082(4) Uani 1 1 d . . .
H20A H 0.5784 0.5515 0.1217 0.098 Uiso 1 1 calc R . .
C21 C 0.4233(11) 0.6294(9) 0.1614(6) 0.069(3) Uani 1 1 d . . .
C22 C 0.3176(10) 0.6210(8) 0.2052(6) 0.062(3) Uani 1 1 d . . .
H22A H 0.2563 0.6728 0.2126 0.075 Uiso 1 1 calc R . .
C23 C 0.2976(10) 0.5403(8) 0.2387(6) 0.059(3) Uani 1 1 d . . .
C24 C 0.1907(9) 0.5280(8) 0.2892(6) 0.058(3) Uani 1 1 d . . .
C25 C 0.0879(9) 0.5931(8) 0.3020(6) 0.067(3) Uani 1 1 d . . .
H25A H 0.0823 0.6522 0.2771 0.080 Uiso 1 1 calc R . .
C26 C -0.0086(11) 0.5749(9) 0.3506(8) 0.076(3) Uani 1 1 d . . .
C27 C 0.0056(11) 0.4886(10) 0.3867(8) 0.089(4) Uani 1 1 d . . .
H27A H -0.0562 0.4732 0.4221 0.106 Uiso 1 1 calc R . .
C28 C 0.1116(11) 0.4237(9) 0.3711(8) 0.079(4) Uani 1 1 d . . .
H28A H 0.1188 0.3640 0.3949 0.095 Uiso 1 1 calc R . .
C29 C 0.4478(13) 0.7169(10) 0.1284(7) 0.087(4) Uani 1 1 d . . .
C30 C 0.392(2) 0.7872(16) 0.1668(14) 0.183(9) Uiso 1 1 d . . .
H30A H 0.3010 0.8058 0.1631 0.274 Uiso 1 1 calc R . .
H30B H 0.4254 0.8373 0.1450 0.274 Uiso 1 1 calc R . .
H30C H 0.4115 0.7656 0.2179 0.274 Uiso 1 1 calc R . .
C31 C 0.577(2) 0.7131(15) 0.134(3) 0.41(4) Uani 1 1 d . . .
H31A H 0.6320 0.6686 0.1097 0.611 Uiso 1 1 calc R . .
H31B H 0.5959 0.6976 0.1851 0.611 Uiso 1 1 calc R . .
H31C H 0.5905 0.7706 0.1108 0.611 Uiso 1 1 calc R . .
C32 C 0.422(5) 0.745(2) 0.0576(15) 0.39(4) Uani 1 1 d . . .
H32A H 0.3348 0.7489 0.0526 0.582 Uiso 1 1 calc R . .
H32B H 0.4766 0.7025 0.0309 0.582 Uiso 1 1 calc R . .
H32C H 0.4370 0.8024 0.0381 0.582 Uiso 1 1 calc R . .
C33 C -0.1230(12) 0.6462(10) 0.3633(9) 0.095(4) Uani 1 1 d . . .
C34 C -0.1821(19) 0.6894(13) 0.2899(11) 0.145(7) Uiso 1 1 d . . .
H34A H -0.1214 0.7120 0.2548 0.218 Uiso 1 1 calc R . .
H34B H -0.2559 0.7380 0.2955 0.218 Uiso 1 1 calc R . .
H34C H -0.2066 0.6458 0.2726 0.218 Uiso 1 1 calc R . .
C35 C -0.2170(14) 0.6109(12) 0.4191(11) 0.136(7) Uani 1 1 d . . .
H35A H -0.1793 0.5855 0.4661 0.204 Uiso 1 1 calc R . .
H35B H -0.2396 0.5655 0.4032 0.204 Uiso 1 1 calc R . .
H35C H -0.2920 0.6591 0.4237 0.204 Uiso 1 1 calc R . .
C36 C -0.0858(15) 0.7143(12) 0.3925(13) 0.149(8) Uani 1 1 d . . .
H36A H -0.0486 0.6859 0.4394 0.224 Uiso 1 1 calc R . .
H36B H -0.1601 0.7624 0.3985 0.224 Uiso 1 1 calc R . .
H36C H -0.0250 0.7378 0.3581 0.224 Uiso 1 1 calc R . .
C37 C 0.5163(11) 0.4045(9) 0.3750(7) 0.080(4) Uani 1 1 d . . .
H37A H 0.5147 0.4511 0.3333 0.097 Uiso 1 1 calc R . .
C38 C 0.5839(11) 0.4000(9) 0.4327(8) 0.081(4) Uani 1 1 d . . .
H38A H 0.6305 0.4409 0.4285 0.097 Uiso 1 1 calc R . .
C39 C 0.5835(11) 0.3376(9) 0.4944(7) 0.073(3) Uani 1 1 d . . .
C40 C 0.5179(11) 0.2776(9) 0.4949(7) 0.075(3) Uani 1 1 d . . .
H40A H 0.5190 0.2308 0.5365 0.090 Uiso 1 1 calc R . .
C41 C 0.4519(10) 0.2839(8) 0.4376(6) 0.061(3) Uani 1 1 d . . .
C42 C 0.3753(10) 0.2262(8) 0.4326(6) 0.065(3) Uani 1 1 d . . .
C43 C 0.3550(11) 0.1577(9) 0.4884(7) 0.073(3) Uani 1 1 d . . .
H43A H 0.3923 0.1468 0.5330 0.088 Uiso 1 1 calc R . .
C44 C 0.2850(12) 0.1056(8) 0.4827(7) 0.075(3) Uani 1 1 d . . .
C45 C 0.2376(13) 0.1226(9) 0.4165(9) 0.086(4) Uani 1 1 d . . .
H45A H 0.1893 0.0871 0.4093 0.103 Uiso 1 1 calc R . .
C46 C 0.2578(11) 0.1912(8) 0.3586(7) 0.072(3) Uani 1 1 d . . .
H46A H 0.2246 0.2006 0.3131 0.087 Uiso 1 1 calc R . .
C47 C 0.6561(14) 0.3280(11) 0.5591(8) 0.100(5) Uani 1 1 d . . .
C48 C 0.7263(15) 0.4016(11) 0.5428(9) 0.118(6) Uani 1 1 d . . .
H48A H 0.6649 0.4595 0.5373 0.177 Uiso 1 1 calc R . .
H48B H 0.7788 0.3991 0.4980 0.177 Uiso 1 1 calc R . .
H48C H 0.7786 0.3920 0.5831 0.177 Uiso 1 1 calc R . .
C49 C 0.7581(16) 0.2361(11) 0.5705(9) 0.128(7) Uani 1 1 d . . .
H49A H 0.7169 0.1890 0.5815 0.191 Uiso 1 1 calc R . .
H49B H 0.8087 0.2293 0.6108 0.191 Uiso 1 1 calc R . .
H49C H 0.8119 0.2329 0.5262 0.191 Uiso 1 1 calc R . .
C50 C 0.5720(17) 0.3392(15) 0.6250(8) 0.144(8) Uani 1 1 d . . .
H50A H 0.5281 0.2936 0.6380 0.216 Uiso 1 1 calc R . .
H50B H 0.5111 0.3973 0.6150 0.216 Uiso 1 1 calc R . .
H50C H 0.6217 0.3342 0.6652 0.216 Uiso 1 1 calc R . .
C51 C 0.2541(15) 0.0301(10) 0.5408(9) 0.101(5) Uani 1 1 d . . .
C52 C 0.292(2) -0.0534(11) 0.5158(12) 0.159(9) Uani 1 1 d . . .
H52A H 0.2749 -0.1009 0.5551 0.239 Uiso 1 1 calc R . .
H52B H 0.3812 -0.0678 0.5016 0.239 Uiso 1 1 calc R . .
H52C H 0.2442 -0.0463 0.4741 0.239 Uiso 1 1 calc R . .
C53 C 0.1181(16) 0.0550(12) 0.5644(10) 0.143(8) Uani 1 1 d . . .
H53A H 0.0978 0.1089 0.5822 0.215 Uiso 1 1 calc R . .
H53B H 0.1001 0.0074 0.6033 0.215 Uiso 1 1 calc R . .
H53C H 0.0676 0.0651 0.5233 0.215 Uiso 1 1 calc R . .
C54 C 0.330(2) 0.0155(15) 0.6098(13) 0.181(10) Uani 1 1 d . . .
H54A H 0.3072 0.0701 0.6267 0.271 Uiso 1 1 calc R . .
H54B H 0.4196 -0.0011 0.5967 0.271 Uiso 1 1 calc R . .
H54C H 0.3094 -0.0314 0.6484 0.271 Uiso 1 1 calc R . .
P1 P 1.0002(7) -0.0760(4) 0.1996(4) 0.138(2) Uani 0.88 1 d P . .
F11 F 1.0369(14) -0.1766(7) 0.1971(7) 0.170(6) Uani 0.88 1 d P . .
F12 F 0.9622(14) 0.0229(9) 0.2043(9) 0.184(6) Uani 0.88 1 d P . .
F13 F 0.923(2) -0.0487(11) 0.1317(11) 0.254(10) Uani 0.88 1 d P . .
F14 F 1.0725(17) -0.1030(13) 0.2670(9) 0.229(8) Uani 0.88 1 d P . .
F15 F 0.8811(16) -0.0855(13) 0.2463(11) 0.224(8) Uani 0.88 1 d P . .
F16 F 1.1134(17) -0.0592(10) 0.1500(12) 0.256(11) Uani 0.88 1 d P . .
P2 P -0.1123(4) 0.2859(5) 0.3315(3) 0.1091(18) Uani 0.88 1 d P . .
F21 F -0.0203(11) 0.2300(17) 0.3868(8) 0.286(14) Uani 0.88 1 d P . .
F22 F -0.0055(9) 0.3205(10) 0.2834(5) 0.144(5) Uani 0.88 1 d P . .
F23 F -0.2093(9) 0.3414(8) 0.2722(5) 0.120(3) Uani 0.88 1 d P . .
F24 F -0.2212(7) 0.2476(7) 0.3786(4) 0.100(3) Uani 0.88 1 d P . .
F25 F -0.0809(12) 0.2157(9) 0.2906(9) 0.179(6) Uani 0.88 1 d P . .
F26 F -0.1484(16) 0.3632(15) 0.3702(9) 0.224(9) Uani 0.88 1 d P . .
P3 P 1.5000 0.0000 0.0000 0.144(7) Uani 0.50 2 d SP . .
F31 F 1.398(3) -0.004(2) 0.0585(18) 0.238(17) Uani 0.50 1 d P . .
F32 F 1.559(5) 0.042(2) 0.0426(18) 0.29(2) Uani 0.50 1 d P . .
F33 F 1.576(3) -0.0808(18) 0.0389(16) 0.197(12) Uani 0.50 1 d P . .
O1D O 1.503(2) -0.1272(18) 0.3380(15) 0.140(8) Uiso 0.50 1 d P . .
C3D C 1.591(3) -0.079(2) 0.2243(17) 0.107(9) Uiso 0.50 1 d P . .
H3DA H 1.6646 -0.1237 0.2459 0.160 Uiso 0.50 1 calc PR . .
H3DB H 1.6077 -0.0216 0.2097 0.160 Uiso 0.50 1 calc PR . .
H3DC H 1.5712 -0.0945 0.1818 0.160 Uiso 0.50 1 calc PR . .
C2D C 1.481(4) -0.075(3) 0.279(2) 0.127(12) Uiso 0.50 1 d P . .
C1D C 1.354(4) -0.015(3) 0.258(2) 0.161(16) Uiso 0.50 1 d P . .
H1DA H 1.2935 -0.0214 0.2992 0.242 Uiso 0.50 1 calc PR . .
H1DB H 1.3281 -0.0303 0.2172 0.242 Uiso 0.50 1 calc PR . .
H1DC H 1.3582 0.0461 0.2437 0.242 Uiso 0.50 1 calc PR . .

loop_
_atom_site_aniso_label
_atom_site_aniso_U_11
_atom_site_aniso_U_22
_atom_site_aniso_U_33
_atom_site_aniso_U_23
_atom_site_aniso_U_13
_atom_site_aniso_U_12
Pd1 0.0701(6) 0.1119(9) 0.0587(6) -0.0361(6) -0.0069(5) -0.0101(6)
Ru1 0.0490(5) 0.0724(6) 0.0546(5) -0.0244(5) -0.0035(4) -0.0126(4)
Cl1 0.094(2) 0.134(3) 0.077(2) -0.043(2) -0.0263(18) -0.001(2)
O1 0.081(6) 0.126(7) 0.061(5) -0.024(5) -0.009(5) -0.033(5)
N1 0.064(6) 0.072(6) 0.058(6) -0.017(5) 0.000(4) -0.016(5)
N2 0.063(6) 0.076(6) 0.067(6) -0.029(5) -0.005(5) -0.008(5)
N3 0.126(9) 0.089(8) 0.067(7) -0.027(6) -0.039(7) -0.023(7)
N4 0.112(9) 0.105(9) 0.068(7) -0.028(7) -0.030(7) -0.019(7)
N5 0.070(6) 0.100(8) 0.060(6) -0.039(6) -0.012(5) -0.020(6)
N6 0.075(7) 0.120(9) 0.043(6) -0.011(6) 0.000(5) -0.019(6)
N7 0.047(5) 0.075(6) 0.066(6) -0.026(5) 0.000(4) -0.013(5)
N8 0.042(5) 0.088(7) 0.067(6) -0.036(6) -0.001(4) -0.015(5)
N9 0.049(5) 0.095(7) 0.070(7) -0.042(6) 0.002(4) -0.027(5)
N10 0.056(5) 0.079(6) 0.056(6) -0.023(5) -0.002(4) -0.016(5)
C1 0.056(7) 0.070(8) 0.064(7) -0.001(6) 0.002(6) -0.015(6)
C2 0.077(8) 0.077(9) 0.070(8) -0.003(7) 0.004(7) 0.005(7)
C3 0.112(12) 0.080(10) 0.079(10) -0.014(8) 0.008(9) 0.014(9)
C4 0.122(12) 0.063(8) 0.061(8) -0.010(6) -0.005(8) -0.013(8)
C5 0.089(9) 0.064(7) 0.051(6) -0.014(6) 0.005(6) -0.020(7)
C6 0.083(8) 0.069(8) 0.061(7) -0.010(6) -0.020(6) -0.015(7)
C7 0.104(10) 0.076(9) 0.086(10) -0.046(8) -0.012(8) -0.016(8)
C8 0.127(13) 0.088(10) 0.098(11) -0.048(9) -0.019(9) -0.026(9)
C9 0.23(3) 0.152(19) 0.162(19) -0.082(17) -0.096(18) -0.026(17)
C12 0.143(15) 0.130(14) 0.109(13) -0.047(11) -0.047(11) -0.023(12)
C13 0.067(8) 0.111(11) 0.052(7) -0.040(8) 0.008(6) -0.012(8)
C14 0.074(8) 0.111(11) 0.060(8) -0.021(8) 0.005(7) -0.042(8)
C15 0.115(13) 0.135(15) 0.069(10) -0.013(10) -0.006(9) -0.035(12)
C16 0.146(15) 0.136(15) 0.080(11) -0.011(11) 0.003(11) -0.083(12)
C17 0.142(15) 0.159(17) 0.070(10) 0.015(10) -0.021(10) -0.068(14)
C18 0.101(11) 0.139(14) 0.065(9) 0.001(10) -0.004(8) -0.054(11)
C19 0.077(9) 0.067(8) 0.083(9) -0.035(7) 0.013(7) -0.010(7)
C20 0.068(8) 0.104(11) 0.078(9) -0.050(8) 0.027(6) -0.018(8)
C21 0.075(8) 0.085(9) 0.059(7) -0.028(7) 0.010(6) -0.035(7)
C22 0.054(6) 0.073(8) 0.058(7) -0.025(6) -0.004(5) -0.006(6)
C23 0.060(7) 0.069(8) 0.052(6) -0.018(6) -0.010(5) -0.019(6)
C24 0.042(6) 0.075(8) 0.066(7) -0.031(6) -0.001(5) -0.021(6)
C25 0.044(6) 0.093(9) 0.078(8) -0.046(7) -0.004(5) -0.019(6)
C26 0.062(8) 0.081(9) 0.098(10) -0.044(8) 0.000(7) -0.024(7)
C27 0.054(7) 0.106(11) 0.114(11) -0.052(10) 0.020(7) -0.022(8)
C28 0.058(7) 0.092(9) 0.107(10) -0.049(8) 0.009(7) -0.034(7)
C29 0.088(10) 0.099(11) 0.079(9) -0.049(8) 0.016(7) -0.019(8)
C31 0.113(19) 0.112(18) 0.99(12) -0.17(4) 0.13(4) -0.055(15)
C32 0.86(10) 0.27(4) 0.14(2) 0.12(2) -0.20(4) -0.40(6)
C33 0.063(8) 0.102(11) 0.127(13) -0.053(10) 0.007(8) -0.014(8)
C35 0.081(10) 0.157(16) 0.166(17) -0.075(14) 0.048(11) -0.018(11)
C36 0.081(11) 0.140(15) 0.25(2) -0.109(17) 0.047(13) -0.028(10)
C37 0.069(8) 0.097(10) 0.080(9) -0.026(8) -0.011(7) -0.022(7)
C38 0.073(8) 0.094(10) 0.090(10) -0.022(8) -0.013(7) -0.040(7)
C39 0.056(7) 0.099(10) 0.075(9) -0.040(8) -0.002(6) -0.021(7)
C40 0.067(7) 0.088(9) 0.063(8) -0.022(7) 0.003(6) -0.011(7)
C41 0.055(6) 0.073(8) 0.053(7) -0.021(6) -0.002(5) -0.009(6)
C42 0.062(7) 0.068(8) 0.057(7) -0.022(6) 0.001(5) -0.003(6)
C43 0.054(7) 0.075(9) 0.085(9) -0.022(8) -0.002(6) -0.008(6)
C44 0.078(8) 0.055(7) 0.073(9) -0.009(6) 0.014(7) -0.002(7)
C45 0.081(9) 0.081(9) 0.104(11) -0.036(9) 0.013(8) -0.030(7)
C46 0.068(8) 0.080(9) 0.077(9) -0.025(7) -0.004(6) -0.028(7)
C47 0.090(10) 0.137(13) 0.088(10) -0.048(10) -0.015(8) -0.033(10)
C48 0.109(12) 0.158(15) 0.116(13) -0.054(12) -0.037(10) -0.048(11)
C49 0.135(14) 0.131(13) 0.104(12) -0.030(10) -0.076(11) 0.013(11)
C50 0.133(14) 0.27(2) 0.075(10) -0.075(13) -0.001(9) -0.101(16)
C51 0.107(12) 0.073(9) 0.114(13) -0.025(9) 0.019(10) -0.019(8)
C52 0.20(2) 0.079(11) 0.18(2) -0.021(12) 0.067(17) -0.050(13)
C53 0.116(13) 0.127(14) 0.138(16) 0.012(12) 0.060(12) -0.025(11)
C54 0.24(3) 0.157(19) 0.139(19) 0.026(16) -0.028(19) -0.092(19)
P1 0.134(5) 0.135(5) 0.114(5) -0.047(4) 0.000(4) 0.020(4)
F11 0.220(14) 0.102(8) 0.143(10) -0.036(7) 0.027(10) 0.016(8)
F12 0.174(12) 0.145(11) 0.229(16) -0.105(11) -0.001(11) 0.008(9)
F13 0.34(3) 0.187(15) 0.199(17) -0.069(13) -0.112(18) 0.041(16)
F14 0.209(16) 0.28(2) 0.159(14) -0.043(14) -0.072(12) 0.009(14)
F15 0.159(13) 0.248(19) 0.25(2) -0.106(16) 0.068(13) -0.025(13)
F16 0.205(16) 0.147(12) 0.29(2) 0.011(13) 0.114(16) 0.033(11)
P2 0.071(3) 0.183(6) 0.075(3) -0.020(3) -0.002(2) -0.046(3)
F21 0.076(8) 0.54(3) 0.144(12) 0.115(17) -0.041(8) -0.090(14)
F22 0.086(6) 0.272(15) 0.081(6) -0.014(8) 0.007(5) -0.088(8)
F23 0.097(7) 0.176(10) 0.090(6) 0.003(6) -0.020(5) -0.067(7)
F24 0.072(5) 0.147(8) 0.076(5) -0.005(5) 0.003(4) -0.043(5)
F25 0.125(10) 0.169(12) 0.208(15) -0.054(11) 0.085(10) -0.021(9)
F26 0.208(16) 0.40(3) 0.195(14) -0.180(17) 0.089(12) -0.221(18)
P3 0.29(2) 0.077(9) 0.074(8) -0.008(7) 0.012(12) -0.084(12)
F31 0.25(3) 0.18(3) 0.20(3) 0.03(2) 0.09(3) -0.04(2)
F32 0.56(7) 0.23(3) 0.17(3) -0.08(3) -0.04(4) -0.23(4)
F33 0.24(3) 0.14(2) 0.19(3) 0.001(19) 0.03(2) -0.07(2)

loop_
_atom_type_symbol
_atom_type_description
_atom_type_scat_dispersion_real
_atom_type_scat_dispersion_imag
_atom_type_scat_source
C C 0.0033 0.0016 'International Tables Vol C Tables 4.2.6.8 and 6.1.1.4'
H H 0.0000 0.0000 'International Tables Vol C Tables 4.2.6.8 and 6.1.1.4'
N N 0.0061 0.0033 'International Tables Vol C Tables 4.2.6.8 and 6.1.1.4'
O O 0.0106 0.0060 'International Tables Vol C Tables 4.2.6.8 and 6.1.1.4'
F F 0.0171 0.0103 'International Tables Vol C Tables 4.2.6.8 and 6.1.1.4'
P P 0.1023 0.0942 'International Tables Vol C Tables 4.2.6.8 and 6.1.1.4'
Cl Cl 0.1484 0.1585 'International Tables Vol C Tables 4.2.6.8 and 6.1.1.4'
Ru Ru -1.2594 0.8363 'International Tables Vol C Tables 4.2.6.8 and 6.1.1.4'
Pd Pd -0.9988 1.0072 'International Tables Vol C Tables 4.2.6.8 and 6.1.1.4'

loop_
_geom_angle_atom_site_label_1
_geom_angle_atom_site_label_2
_geom_angle_atom_site_label_3
_geom_angle
_geom_angle_site_symmetry_1
_geom_angle_site_symmetry_3
_geom_angle_publ_flag
N5 Pd1 N6 83.2(5) . . ?
N5 Pd1 N4 82.1(5) . . ?
N6 Pd1 N4 165.1(4) . . ?
N5 Pd1 Cl1 178.6(4) . . ?
N6 Pd1 Cl1 98.2(3) . . ?
N4 Pd1 Cl1 96.5(3) . . ?
N2 Ru1 N7 92.1(4) . . ?
N2 Ru1 N10 95.6(4) . . ?
N7 Ru1 N10 170.9(3) . . ?
N2 Ru1 N9 173.7(4) . . ?
N7 Ru1 N9 93.7(4) . . ?
N10 Ru1 N9 78.9(4) . . ?
N2 Ru1 N1 78.2(4) . . ?
N7 Ru1 N1 98.7(4) . . ?
N10 Ru1 N1 87.7(3) . . ?
N9 Ru1 N1 98.4(3) . . ?
N2 Ru1 N8 92.9(3) . . ?
N7 Ru1 N8 78.3(4) . . ?
N10 Ru1 N8 96.4(4) . . ?
N9 Ru1 N8 90.7(3) . . ?
N1 Ru1 N8 170.6(3) . . ?
C1 N1 C5 117.9(10) . . ?
C1 N1 Ru1 128.0(8) . . ?
C5 N1 Ru1 113.9(7) . . ?
C6 N2 Ru1 117.5(7) . . ?
C7 N3 C6 128.2(12) . . ?
C12 N4 C8 120.2(14) . . ?
C12 N4 Pd1 128.0(11) . . ?
C8 N4 Pd1 111.6(10) . . ?
C7 N5 C13 128.5(11) . . ?
C7 N5 Pd1 117.4(8) . . ?
C13 N5 Pd1 113.3(9) . . ?
C18 N6 C14 120.0(14) . . ?
C18 N6 Pd1 128.2(10) . . ?
C14 N6 Pd1 111.8(10) . . ?
C19 N7 C23 117.6(10) . . ?
C19 N7 Ru1 126.0(8) . . ?
C23 N7 Ru1 116.2(7) . . ?
C28 N8 C24 119.3(10) . . ?
C28 N8 Ru1 124.3(9) . . ?
C24 N8 Ru1 116.1(7) . . ?
C37 N9 C41 116.7(10) . . ?
C37 N9 Ru1 125.9(9) . . ?
C41 N9 Ru1 117.4(7) . . ?
C46 N10 C42 120.1(11) . . ?
C46 N10 Ru1 125.3(8) . . ?
C42 N10 Ru1 114.6(8) . . ?
N1 C1 C2 123.8(12) . . ?
C3 C2 C1 119.0(13) . . ?
C2 C3 C4 119.5(13) . . ?
C3 C4 C5 119.2(13) . . ?
N1 C5 C4 120.6(12) . . ?
N1 C5 C6 114.5(10) . . ?
C4 C5 C6 124.9(11) . . ?
N2 C6 N3 126.6(11) . . ?
N2 C6 C5 115.7(10) . . ?
N3 C6 C5 117.1(11) . . ?
N3 C7 N5 131.2(12) . . ?
N3 C7 C8 119.3(14) . . ?
N5 C7 C8 109.5(13) . . ?
N4 C8 C9 120.6(14) . . ?
N4 C8 C7 119.2(15) . . ?
C9 C8 C7 120.0(15) . . ?
C10 C9 C8 123.3(19) . . ?
C9 C10 C11 113(2) . . ?
C12 C11 C10 122(2) . . ?
N4 C12 C11 120.5(17) . . ?
O1 C13 N5 124.5(13) . . ?
O1 C13 C14 121.5(13) . . ?
N5 C13 C14 114.0(12) . . ?
C15 C14 N6 120.8(14) . . ?
C15 C14 C13 122.8(13) . . ?
N6 C14 C13 116.3(13) . . ?
C14 C15 C16 119.2(16) . . ?
C17 C16 C15 119.0(17) . . ?
C18 C17 C16 120.6(17) . . ?
N6 C18 C17 120.4(15) . . ?
N7 C19 C20 123.3(11) . . ?
C19 C20 C21 121.7(11) . . ?
C20 C21 C22 114.4(12) . . ?
C20 C21 C29 123.1(11) . . ?
C22 C21 C29 122.5(11) . . ?
C21 C22 C23 122.8(11) . . ?
N7 C23 C22 120.1(10) . . ?
N7 C23 C24 115.2(10) . . ?
C22 C23 C24 124.7(10) . . ?
C25 C24 N8 120.5(10) . . ?
C25 C24 C23 125.6(12) . . ?
N8 C24 C23 113.9(9) . . ?
C24 C25 C26 121.4(12) . . ?
C27 C26 C25 117.1(12) . . ?
C27 C26 C33 121.5(13) . . ?
C25 C26 C33 121.4(13) . . ?
C26 C27 C28 119.6(13) . . ?
N8 C28 C27 122.1(13) . . ?
C32 C29 C30 111(2) . . ?
C32 C29 C21 111.5(15) . . ?
C30 C29 C21 117.0(14) . . ?
C32 C29 C31 108(3) . . ?
C30 C29 C31 97(2) . . ?
C21 C29 C31 111.5(16) . . ?
C26 C33 C34 106.8(13) . . ?
C26 C33 C35 112.3(13) . . ?
C34 C33 C35 110.2(14) . . ?
C26 C33 C36 109.6(11) . . ?
C34 C33 C36 110.4(15) . . ?
C35 C33 C36 107.5(14) . . ?
N9 C37 C38 123.7(13) . . ?
C39 C38 C37 120.1(12) . . ?
C38 C39 C40 116.5(11) . . ?
C38 C39 C47 123.1(13) . . ?
C40 C39 C47 120.4(13) . . ?
C41 C40 C39 122.0(12) . . ?
C40 C41 N9 120.8(11) . . ?
C40 C41 C42 127.1(12) . . ?
N9 C41 C42 112.1(9) . . ?
N10 C42 C43 118.7(11) . . ?
N10 C42 C41 116.9(11) . . ?
C43 C42 C41 124.4(11) . . ?
C44 C43 C42 123.5(12) . . ?
C43 C44 C45 115.4(12) . . ?
C43 C44 C51 128.0(14) . . ?
C45 C44 C51 116.6(14) . . ?
C44 C45 C46 122.2(13) . . ?
N10 C46 C45 120.0(12) . . ?
C50 C47 C39 111.7(12) . . ?
C50 C47 C48 106.7(13) . . ?
C39 C47 C48 109.9(13) . . ?
C50 C47 C49 112.9(16) . . ?
C39 C47 C49 107.8(11) . . ?
C48 C47 C49 107.8(13) . . ?
C52 C51 C53 112.0(16) . . ?
C52 C51 C44 111.7(13) . . ?
C53 C51 C44 110.1(12) . . ?
C52 C51 C54 108.2(16) . . ?
C53 C51 C54 106.7(16) . . ?
C44 C51 C54 108.0(14) . . ?
F14 P1 F15 90.3(12) . . ?
F14 P1 F16 92.6(13) . . ?
F15 P1 F16 175.5(11) . . ?
F14 P1 F13 178.4(14) . . ?
F15 P1 F13 88.1(13) . . ?
F16 P1 F13 89.0(13) . . ?
F14 P1 F12 90.8(10) . . ?
F15 P1 F12 88.2(9) . . ?
F16 P1 F12 88.2(10) . . ?
F13 P1 F12 89.2(9) . . ?
F14 P1 F11 88.3(10) . . ?
F15 P1 F11 90.4(10) . . ?
F16 P1 F11 93.2(9) . . ?
F13 P1 F11 91.6(9) . . ?
F12 P1 F11 178.4(10) . . ?
F25 P2 F21 91.1(13) . . ?
F25 P2 F26 176.7(11) . . ?
F21 P2 F26 92.0(13) . . ?
F25 P2 F22 86.7(7) . . ?
F21 P2 F22 89.9(7) . . ?
F26 P2 F22 92.3(8) . . ?
F25 P2 F23 86.7(8) . . ?
F21 P2 F23 177.7(13) . . ?
F26 P2 F23 90.2(10) . . ?
F22 P2 F23 90.7(6) . . ?
F25 P2 F24 90.9(7) . . ?
F21 P2 F24 90.6(7) . . ?
F26 P2 F24 90.1(6) . . ?
F22 P2 F24 177.5(8) . . ?
F23 P2 F24 88.7(5) . . ?
F33 P3 F33 179.999(5) 2_855 . ?
F33 P3 F31 89.8(16) 2_855 . ?
F33 P3 F31 90.2(16) . . ?
F33 P3 F31 90.2(16) 2_855 2_855 ?
F33 P3 F31 89.8(16) . 2_855 ?
F31 P3 F31 179.998(4) . 2_855 ?
F33 P3 F32 94.7(19) 2_855 . ?
F33 P3 F32 85.3(19) . . ?
F31 P3 F32 90(2) . . ?
F31 P3 F32 90(2) 2_855 . ?
F33 P3 F32 85.3(19) 2_855 2_855 ?
F33 P3 F32 94.7(19) . 2_855 ?
F31 P3 F32 90(2) . 2_855 ?
F31 P3 F32 90(2) 2_855 2_855 ?
F32 P3 F32 180.0(18) . 2_855 ?
O1D C2D C1D 125(4) . . ?
O1D C2D C3D 115(3) . . ?
C1D C2D C3D 120(4) . . ?

loop_
_geom_bond_atom_site_label_1
_geom_bond_atom_site_label_2
_geom_bond_distance
_geom_bond_site_symmetry_2
_geom_bond_publ_flag
Pd1 N5 1.977(9) . ?
Pd1 N6 1.994(12) . ?
Pd1 N4 2.001(12) . ?
Pd1 Cl1 2.305(3) . ?
Ru1 N2 2.023(9) . ?
Ru1 N7 2.057(10) . ?
Ru1 N10 2.064(10) . ?
Ru1 N9 2.063(9) . ?
Ru1 N1 2.076(9) . ?
Ru1 N8 2.080(8) . ?
O1 C13 1.237(14) . ?
N1 C1 1.327(13) . ?
N1 C5 1.361(14) . ?
N2 C6 1.301(14) . ?
N3 C7 1.265(16) . ?
N3 C6 1.373(14) . ?
N4 C12 1.326(18) . ?
N4 C8 1.349(18) . ?
N5 C7 1.360(17) . ?
N5 C13 1.379(16) . ?
N6 C18 1.331(18) . ?
N6 C14 1.382(16) . ?
N7 C19 1.318(15) . ?
N7 C23 1.367(13) . ?
N8 C28 1.315(15) . ?
N8 C24 1.365(14) . ?
N9 C37 1.325(15) . ?
N9 C41 1.373(14) . ?
N10 C46 1.316(14) . ?
N10 C42 1.372(14) . ?
C1 C2 1.395(16) . ?
C2 C3 1.35(2) . ?
C3 C4 1.385(19) . ?
C4 C5 1.418(16) . ?
C5 C6 1.456(16) . ?
C7 C8 1.496(19) . ?
C8 C9 1.38(2) . ?
C9 C10 1.39(3) . ?
C10 C11 1.43(3) . ?
C11 C12 1.41(2) . ?
C13 C14 1.456(19) . ?
C14 C15 1.35(2) . ?
C15 C16 1.39(2) . ?
C16 C17 1.37(2) . ?
C17 C18 1.37(2) . ?
C19 C20 1.369(17) . ?
C20 C21 1.378(17) . ?
C21 C22 1.385(15) . ?
C21 C29 1.503(19) . ?
C22 C23 1.383(15) . ?
C23 C24 1.473(15) . ?
C24 C25 1.363(14) . ?
C25 C26 1.388(17) . ?
C26 C27 1.376(18) . ?
C26 C33 1.499(17) . ?
C27 C28 1.398(17) . ?
C29 C32 1.35(3) . ?
C29 C30 1.47(2) . ?
C29 C31 1.45(3) . ?
C33 C34 1.54(2) . ?
C33 C35 1.53(2) . ?
C33 C36 1.55(2) . ?
C37 C38 1.392(17) . ?
C38 C39 1.349(18) . ?
C39 C40 1.393(17) . ?
C39 C47 1.519(17) . ?
C40 C41 1.365(16) . ?
C41 C42 1.484(16) . ?
C42 C43 1.389(16) . ?
C43 C44 1.354(17) . ?
C44 C45 1.366(18) . ?
C44 C51 1.529(19) . ?
C45 C46 1.411(18) . ?
C47 C50 1.49(2) . ?
C47 C48 1.58(2) . ?
C47 C49 1.58(2) . ?
C51 C52 1.49(2) . ?
C51 C53 1.50(2) . ?
C51 C54 1.59(3) . ?
P1 F14 1.507(16) . ?
P1 F15 1.537(18) . ?
P1 F16 1.538(17) . ?
P1 F13 1.550(18) . ?
P1 F12 1.570(14) . ?
P1 F11 1.587(13) . ?
P2 F25 1.486(15) . ?
P2 F21 1.497(13) . ?
P2 F26 1.555(17) . ?
P2 F22 1.572(10) . ?
P2 F23 1.579(10) . ?
P2 F24 1.610(9) . ?
P3 F33 1.42(3) 2_855 ?
P3 F33 1.42(3) . ?
P3 F31 1.50(3) . ?
P3 F31 1.50(3) 2_855 ?
P3 F32 1.51(3) . ?
P3 F32 1.51(3) 2_855 ?
O1D C2D 1.22(4) . ?
C3D C2D 1.51(5) . ?
C2D C1D 1.51(5) . ?
